data_4083746
loop_
_publ_author_name
'Podiyanachari, Santhosh Kumar'
'Bender, Georg'
'Daniliuc, Constantin G.'
'Kehr, Gerald'
'Erker, Gerhard'

_publ_section_title
;
 Catalytic Formation of Five-Membered Zirconacycloallenoids and Their
 Reaction with Carbon Dioxide
;
_journal_name_full Organometallics
_journal_page_first 140626102055005
_journal_paper_doi 10.1021/om500399w
_journal_year 2014
_chemical_formula_sum 'C21 H30 Si Zr'
_chemical_formula_weight 401.76
_chemical_name_systematic
; 
 ? 
;
_space_group_IT_number 14
_symmetry_cell_setting monoclinic
_symmetry_space_group_name_Hall '-P 2ybc'
_symmetry_space_group_name_H-M 'P 1 21/c 1'
_atom_sites_solution_hydrogens geom
_atom_sites_solution_primary direct
_atom_sites_solution_secondary difmap
_audit_creation_method SHELXL-97
_cell_angle_alpha 90.00
_cell_angle_beta 92.6530(10)
_cell_angle_gamma 90.00
_cell_formula_units_Z 8
_cell_length_a 13.14410(10)
_cell_length_b 21.5891(3)
_cell_length_c 15.0145(2)
_cell_measurement_reflns_used 8560
_cell_measurement_temperature 223(2)
_cell_measurement_theta_max 28.28
_cell_measurement_theta_min 4.08
_cell_volume 4256.09(9)
_computing_cell_refinement 'Collect (Nonius B.V., 1998)'
_computing_data_collection 'Collect (Nonius B.V., 1998)'
_computing_data_reduction 'Denzo-SMN (Otwinowski & Minor, 1997)'
_computing_molecular_graphics 'XP (BrukerAXS, 2000)'
_computing_publication_material 'SHELXL-97 (Sheldrick, 1997)'
_computing_structure_refinement 'SHELXL-97 (Sheldrick, 1997)'
_computing_structure_solution 'SHELXS-97 (Sheldrick, 1990)'
_diffrn_ambient_temperature 223(2)
_diffrn_measured_fraction_theta_full 0.985
_diffrn_measured_fraction_theta_max 0.985
_diffrn_measurement_device_type 'Nonius KappaCCD APEXII'
_diffrn_measurement_method '\w and \f scans'
_diffrn_radiation_monochromator 'Montel mirror'
_diffrn_radiation_source 'rotating anode Nonius FR591'
_diffrn_radiation_type MoK\a
_diffrn_radiation_wavelength 0.71073
_diffrn_reflns_av_R_equivalents 0.037
_diffrn_reflns_av_sigmaI/netI 0.0328
_diffrn_reflns_limit_h_max 15
_diffrn_reflns_limit_h_min -15
_diffrn_reflns_limit_k_max 24
_diffrn_reflns_limit_k_min -25
_diffrn_reflns_limit_l_max 17
_diffrn_reflns_limit_l_min -17
_diffrn_reflns_number 25682
_diffrn_reflns_theta_full 25.00
_diffrn_reflns_theta_max 25.00
_diffrn_reflns_theta_min 4.14
_exptl_absorpt_coefficient_mu 0.571
_exptl_absorpt_correction_T_max 0.9775
_exptl_absorpt_correction_T_min 0.9346
_exptl_absorpt_correction_type multi-scan
_exptl_absorpt_process_details 'Denzo (Otwinowski, Borek, Majewski & Minor, 2003)'
_exptl_crystal_colour yellow
_exptl_crystal_density_diffrn 1.254
_exptl_crystal_density_method 'not measured'
_exptl_crystal_description prism
_exptl_crystal_F_000 1680
_exptl_crystal_size_max 0.12
_exptl_crystal_size_mid 0.08
_exptl_crystal_size_min 0.04
_refine_diff_density_max 0.744
_refine_diff_density_min -0.817
_refine_diff_density_rms 0.059
_refine_ls_extinction_method none
_refine_ls_goodness_of_fit_ref 1.055
_refine_ls_hydrogen_treatment mixed
_refine_ls_matrix_type full
_refine_ls_number_parameters 443
_refine_ls_number_reflns 7382
_refine_ls_number_restraints 30
_refine_ls_restrained_S_all 1.091
_refine_ls_R_factor_all 0.0516
_refine_ls_R_factor_gt 0.0433
_refine_ls_shift/su_max 0.001
_refine_ls_shift/su_mean 0.000
_refine_ls_structure_factor_coef Fsqd
_refine_ls_weighting_details 'calc w=1/[\s^2^(Fo^2^)+(0.0234P)^2^+7.4662P] where P=(Fo^2^+2Fc^2^)/3'
_refine_ls_weighting_scheme calc
_refine_ls_wR_factor_gt 0.0933
_refine_ls_wR_factor_ref 0.0997
_reflns_number_gt 6417
_reflns_number_total 7382
_reflns_threshold_expression >2sigma(I)
_cod_data_source_file om500399w_si_002.cif
_cod_data_source_block erk7299
_cod_original_sg_symbol_H-M P21/c
_cod_database_code 4083746

loop_
_symmetry_equiv_pos_as_xyz
'x, y, z'
'-x, y+1/2, -z+1/2'
'-x, -y, -z'
'x, -y-1/2, z-1/2'

loop_
_atom_site_label
_atom_site_type_symbol
_atom_site_fract_x
_atom_site_fract_y
_atom_site_fract_z
_atom_site_U_iso_or_equiv
_atom_site_adp_type
_atom_site_occupancy
_atom_site_symmetry_multiplicity
_atom_site_calc_flag
_atom_site_refinement_flags
Zr1A Zr 0.23204(2) 0.682410(16) 0.22236(2) 0.03836(11) Uani 1 1 d .
Si1A Si 0.42273(10) 0.55060(5) 0.31632(9) 0.0606(3) Uani 1 1 d .
C1A C 0.3766(3) 0.62523(17) 0.2699(2) 0.0461(8) Uani 1 1 d .
C2A C 0.4041(2) 0.68191(17) 0.2653(2) 0.0427(8) Uani 1 1 d .
C3A C 0.3866(3) 0.74304(17) 0.2443(3) 0.0447(8) Uani 1 1 d D
H3A H 0.418(3) 0.7580(18) 0.194(2) 0.062(12) Uiso 1 1 d D
C4A C 0.3064(3) 0.77825(17) 0.2786(2) 0.0451(8) Uani 1 1 d D
H4A H 0.292(3) 0.7672(17) 0.3372(17) 0.049(11) Uiso 1 1 d D
C21A C 0.2969(3) 0.84821(18) 0.2652(3) 0.0558(10) Uani 1 1 d .
C22A C 0.1931(4) 0.8690(2) 0.2965(4) 0.0864(16) Uani 1 1 d .
H22A H 0.1396 0.8466 0.2636 0.130 Uiso 1 1 calc R
H22B H 0.1848 0.9131 0.2860 0.130 Uiso 1 1 calc R
H22C H 0.1892 0.8605 0.3597 0.130 Uiso 1 1 calc R
C23A C 0.3062(4) 0.8667(2) 0.1678(3) 0.0815(15) Uani 1 1 d .
H23A H 0.3731 0.8553 0.1485 0.122 Uiso 1 1 calc R
H23B H 0.2971 0.9111 0.1618 0.122 Uiso 1 1 calc R
H23C H 0.2544 0.8455 0.1312 0.122 Uiso 1 1 calc R
C24A C 0.3806(4) 0.8806(2) 0.3228(3) 0.0822(15) Uani 1 1 d .
H24A H 0.3763 0.8676 0.3844 0.123 Uiso 1 1 calc R
H24B H 0.3715 0.9251 0.3189 0.123 Uiso 1 1 calc R
H24C H 0.4468 0.8696 0.3017 0.123 Uiso 1 1 calc R
C11A C 0.1555(4) 0.6081(2) 0.3314(3) 0.0712(13) Uani 1 1 d .
H11A H 0.1869 0.5693 0.3396 0.085 Uiso 1 1 calc R
C12A C 0.1789(3) 0.6617(2) 0.3800(3) 0.0587(11) Uani 1 1 d .
H12A H 0.2291 0.6651 0.4264 0.070 Uiso 1 1 calc R
C13A C 0.1161(3) 0.7091(2) 0.3485(3) 0.0695(13) Uani 1 1 d .
H13A H 0.1150 0.7500 0.3699 0.083 Uiso 1 1 calc R
C14A C 0.0537(3) 0.6841(3) 0.2780(4) 0.0858(18) Uani 1 1 d .
H14A H 0.0043 0.7056 0.2430 0.103 Uiso 1 1 calc R
C15A C 0.0791(4) 0.6216(3) 0.2698(4) 0.0863(17) Uani 1 1 d .
H15A H 0.0486 0.5936 0.2288 0.104 Uiso 1 1 calc R
C16A C 0.1946(5) 0.6253(3) 0.0801(3) 0.0824(16) Uani 1 1 d .
H16A H 0.1811 0.5828 0.0860 0.099 Uiso 1 1 calc R
C17A C 0.2895(4) 0.6521(2) 0.0690(3) 0.0690(13) Uani 1 1 d .
H17A H 0.3514 0.6308 0.0648 0.083 Uiso 1 1 calc R
C18A C 0.2768(3) 0.7151(2) 0.0652(2) 0.0590(11) Uani 1 1 d .
H18A H 0.3286 0.7444 0.0582 0.071 Uiso 1 1 calc R
C19A C 0.1739(4) 0.7282(2) 0.0736(3) 0.0646(12) Uani 1 1 d .
H19A H 0.1441 0.7677 0.0741 0.077 Uiso 1 1 calc R
C20A C 0.1236(4) 0.6726(3) 0.0809(3) 0.0777(15) Uani 1 1 d .
H20A H 0.0530 0.6676 0.0856 0.093 Uiso 1 1 calc R
C7A C 0.3840(4) 0.5413(2) 0.4337(3) 0.0832(15) Uani 1 1 d .
H7A H 0.4127 0.5748 0.4699 0.125 Uiso 1 1 calc R
H7B H 0.4090 0.5020 0.4571 0.125 Uiso 1 1 calc R
H7C H 0.3104 0.5424 0.4351 0.125 Uiso 1 1 calc R
C6A C 0.5642(4) 0.5488(2) 0.3157(4) 0.0868(16) Uani 1 1 d .
H6A H 0.5854 0.5538 0.2551 0.130 Uiso 1 1 calc R
H6B H 0.5888 0.5094 0.3391 0.130 Uiso 1 1 calc R
H6C H 0.5922 0.5821 0.3525 0.130 Uiso 1 1 calc R
C5A C 0.3701(4) 0.4877(2) 0.2442(4) 0.0862(16) Uani 1 1 d .
H5A H 0.2964 0.4905 0.2404 0.129 Uiso 1 1 calc R
H5B H 0.3902 0.4479 0.2694 0.129 Uiso 1 1 calc R
H5C H 0.3961 0.4916 0.1851 0.129 Uiso 1 1 calc R
Zr1B Zr 0.72294(2) 0.746088(17) 0.48526(2) 0.04038(11) Uani 1 1 d .
Si1B Si 0.78689(14) 0.91849(7) 0.56149(16) 0.1072(7) Uani 1 1 d U
C1B C 0.7874(3) 0.83393(19) 0.5592(3) 0.0590(11) Uani 1 1 d .
C2B C 0.8361(3) 0.78782(18) 0.5918(3) 0.0506(9) Uani 1 1 d .
C3B C 0.8503(3) 0.72526(18) 0.6033(3) 0.0447(8) Uani 1 1 d D
H3B H 0.831(3) 0.7110(17) 0.6590(18) 0.053(11) Uiso 1 1 d D
C4B C 0.8688(3) 0.68313(17) 0.5326(2) 0.0436(8) Uani 1 1 d D
H4B H 0.909(3) 0.6977(18) 0.488(2) 0.057(12) Uiso 1 1 d D
C21B C 0.8962(3) 0.61562(17) 0.5507(3) 0.0519(9) Uani 1 1 d .
C22B C 0.8748(4) 0.5783(2) 0.4653(4) 0.0857(16) Uani 1 1 d .
H22D H 0.8929 0.5353 0.4759 0.129 Uiso 1 1 calc R
H22E H 0.9150 0.5948 0.4182 0.129 Uiso 1 1 calc R
H22F H 0.8030 0.5812 0.4477 0.129 Uiso 1 1 calc R
C23B C 1.0101(3) 0.6112(2) 0.5757(4) 0.0812(15) Uani 1 1 d .
H23D H 1.0256 0.6356 0.6288 0.122 Uiso 1 1 calc R
H23E H 1.0487 0.6268 0.5270 0.122 Uiso 1 1 calc R
H23F H 1.0283 0.5682 0.5871 0.122 Uiso 1 1 calc R
C24B C 0.8369(4) 0.5877(2) 0.6249(4) 0.0790(14) Uani 1 1 d .
H24D H 0.8565 0.5447 0.6333 0.118 Uiso 1 1 calc R
H24E H 0.7645 0.5901 0.6093 0.118 Uiso 1 1 calc R
H24F H 0.8516 0.6105 0.6797 0.118 Uiso 1 1 calc R
C11B C 0.6582(4) 0.7790(3) 0.3313(3) 0.0745(14) Uani 1 1 d .
H11B H 0.5893 0.7903 0.3241 0.089 Uiso 1 1 calc R
C12B C 0.7375(4) 0.8186(2) 0.3543(3) 0.0757(15) Uani 1 1 d .
H12B H 0.7323 0.8613 0.3656 0.091 Uiso 1 1 calc R
C13B C 0.8294(3) 0.7828(2) 0.3579(3) 0.0667(12) Uani 1 1 d .
H13B H 0.8956 0.7972 0.3721 0.080 Uiso 1 1 calc R
C14B C 0.8013(4) 0.7228(2) 0.3364(3) 0.0658(12) Uani 1 1 d .
H14B H 0.8459 0.6889 0.3329 0.079 Uiso 1 1 calc R
C15B C 0.6966(4) 0.7206(3) 0.3206(3) 0.0699(13) Uani 1 1 d .
H15B H 0.6584 0.6851 0.3053 0.084 Uiso 1 1 calc R
C16B C 0.5387(3) 0.7619(3) 0.5122(3) 0.0756(15) Uani 1 1 d .
H16B H 0.5080 0.7971 0.4856 0.091 Uiso 1 1 calc R
C17B C 0.5875(3) 0.7588(3) 0.5984(3) 0.0686(13) Uani 1 1 d .
H17B H 0.5942 0.7913 0.6398 0.082 Uiso 1 1 calc R
C18B C 0.6230(3) 0.6992(3) 0.6103(3) 0.0628(12) Uani 1 1 d .
H18B H 0.6582 0.6841 0.6617 0.075 Uiso 1 1 calc R
C19B C 0.5981(3) 0.6647(2) 0.5330(3) 0.0645(12) Uani 1 1 d .
H19B H 0.6146 0.6230 0.5231 0.077 Uiso 1 1 calc R
C20B C 0.5449(3) 0.7033(3) 0.4743(3) 0.0737(14) Uani 1 1 d .
H20B H 0.5173 0.6918 0.4178 0.088 Uiso 1 1 calc R
C7B C 0.6579(5) 0.9471(3) 0.5307(5) 0.124(2) Uani 1 1 d U
H7D H 0.6375 0.9326 0.4714 0.187 Uiso 1 1 calc R
H7E H 0.6579 0.9920 0.5314 0.187 Uiso 1 1 calc R
H7F H 0.6104 0.9318 0.5731 0.187 Uiso 1 1 calc R
C6B C 0.8211(6) 0.9432(3) 0.6798(5) 0.147(3) Uani 1 1 d U
H6D H 0.8243 0.9071 0.7182 0.220 Uiso 1 1 calc R
H6E H 0.7697 0.9715 0.7000 0.220 Uiso 1 1 calc R
H6F H 0.8868 0.9637 0.6820 0.220 Uiso 1 1 calc R
C5B C 0.8768(7) 0.9479(4) 0.4811(7) 0.172(4) Uani 1 1 d U
H5D H 0.9417 0.9268 0.4902 0.258 Uiso 1 1 calc R
H5E H 0.8863 0.9920 0.4898 0.258 Uiso 1 1 calc R
H5F H 0.8497 0.9402 0.4209 0.258 Uiso 1 1 calc R

loop_
_atom_site_aniso_label
_atom_site_aniso_U_11
_atom_site_aniso_U_22
_atom_site_aniso_U_33
_atom_site_aniso_U_23
_atom_site_aniso_U_13
_atom_site_aniso_U_12
Zr1A 0.03238(18) 0.0461(2) 0.03662(19) -0.00145(15) 0.00179(13) -0.00227(14)
Si1A 0.0705(8) 0.0416(6) 0.0686(8) 0.0002(6) -0.0084(6) 0.0058(5)
C1A 0.044(2) 0.047(2) 0.046(2) -0.0031(17) -0.0012(15) 0.0021(17)
C2A 0.0303(17) 0.054(2) 0.044(2) -0.0022(17) -0.0025(14) 0.0011(15)
C3A 0.0395(19) 0.048(2) 0.046(2) 0.0019(17) -0.0032(16) -0.0056(16)
C4A 0.052(2) 0.044(2) 0.040(2) 0.0006(17) 0.0001(16) -0.0009(17)
C21A 0.071(3) 0.040(2) 0.056(2) -0.0006(18) -0.007(2) 0.0030(19)
C22A 0.095(4) 0.053(3) 0.110(4) -0.008(3) 0.001(3) 0.027(3)
C23A 0.121(4) 0.051(3) 0.072(3) 0.013(2) -0.005(3) 0.001(3)
C24A 0.110(4) 0.048(3) 0.087(4) 0.001(2) -0.019(3) -0.013(3)
C11A 0.072(3) 0.065(3) 0.078(3) 0.009(3) 0.023(3) -0.021(2)
C12A 0.059(2) 0.073(3) 0.046(2) 0.007(2) 0.0173(18) -0.010(2)
C13A 0.061(3) 0.078(3) 0.072(3) 0.011(3) 0.035(2) 0.008(2)
C14A 0.034(2) 0.147(6) 0.078(3) 0.027(4) 0.017(2) 0.004(3)
C15A 0.058(3) 0.117(5) 0.085(4) -0.009(3) 0.015(3) -0.040(3)
C16A 0.125(5) 0.072(3) 0.049(3) -0.014(2) -0.012(3) -0.028(3)
C17A 0.077(3) 0.088(4) 0.042(2) -0.014(2) 0.001(2) 0.024(3)
C18A 0.060(3) 0.082(3) 0.036(2) -0.001(2) 0.0014(17) -0.005(2)
C19A 0.073(3) 0.079(3) 0.040(2) 0.002(2) -0.009(2) 0.020(3)
C20A 0.052(3) 0.131(5) 0.049(3) -0.004(3) -0.014(2) -0.017(3)
C7A 0.104(4) 0.074(3) 0.070(3) 0.020(3) -0.013(3) -0.002(3)
C6A 0.082(3) 0.068(3) 0.109(4) -0.003(3) -0.011(3) 0.028(3)
C5A 0.104(4) 0.055(3) 0.100(4) -0.017(3) 0.003(3) -0.005(3)
Zr1B 0.03457(18) 0.0551(2) 0.03157(18) -0.00015(15) 0.00264(13) 0.00089(15)
Si1B 0.0967(12) 0.0445(7) 0.1755(19) -0.0080(10) -0.0470(12) 0.0201(7)
C1B 0.052(2) 0.053(2) 0.070(3) -0.006(2) -0.007(2) 0.0078(19)
C2B 0.045(2) 0.053(2) 0.052(2) -0.0088(19) -0.0081(17) -0.0024(18)
C3B 0.0396(19) 0.049(2) 0.045(2) -0.0006(17) -0.0089(16) -0.0046(16)
C4B 0.0397(19) 0.045(2) 0.046(2) 0.0022(17) 0.0028(15) -0.0026(16)
C21B 0.054(2) 0.040(2) 0.062(2) 0.0005(18) 0.0024(18) -0.0028(17)
C22B 0.115(4) 0.050(3) 0.092(4) -0.014(3) -0.003(3) 0.010(3)
C23B 0.063(3) 0.064(3) 0.116(4) 0.018(3) -0.005(3) 0.012(2)
C24B 0.091(4) 0.050(3) 0.097(4) 0.021(3) 0.015(3) -0.007(2)
C11B 0.067(3) 0.118(4) 0.038(2) 0.017(3) 0.003(2) 0.011(3)
C12B 0.117(4) 0.067(3) 0.045(2) 0.020(2) 0.023(3) 0.019(3)
C13B 0.059(3) 0.090(4) 0.053(3) 0.018(2) 0.019(2) -0.004(2)
C14B 0.077(3) 0.084(3) 0.038(2) 0.008(2) 0.019(2) 0.014(3)
C15B 0.081(3) 0.096(4) 0.033(2) 0.001(2) 0.006(2) -0.008(3)
C16B 0.038(2) 0.122(5) 0.068(3) 0.016(3) 0.014(2) 0.014(2)
C17B 0.047(2) 0.110(4) 0.050(2) -0.014(3) 0.0157(19) 0.000(2)
C18B 0.045(2) 0.105(4) 0.039(2) 0.002(2) 0.0096(17) -0.011(2)
C19B 0.050(2) 0.085(3) 0.059(3) 0.002(2) 0.007(2) -0.022(2)
C20B 0.044(2) 0.128(5) 0.050(3) -0.006(3) 0.0009(19) -0.018(3)
C7B 0.128(5) 0.105(4) 0.136(5) -0.019(4) -0.044(4) 0.062(4)
C6B 0.154(6) 0.085(4) 0.194(7) -0.057(4) -0.081(5) 0.040(4)
C5B 0.161(6) 0.094(5) 0.260(8) 0.056(5) -0.007(6) -0.011(5)

loop_
_atom_type_symbol
_atom_type_description
_atom_type_scat_dispersion_real
_atom_type_scat_dispersion_imag
_atom_type_scat_source
C C 0.0033 0.0016 'International Tables Vol C Tables 4.2.6.8 and 6.1.1.4'
H H 0.0000 0.0000 'International Tables Vol C Tables 4.2.6.8 and 6.1.1.4'
Si Si 0.0817 0.0704 'International Tables Vol C Tables 4.2.6.8 and 6.1.1.4'
Zr Zr -2.9673 0.5597 'International Tables Vol C Tables 4.2.6.8 and 6.1.1.4'

loop_
_geom_angle_atom_site_label_1
_geom_angle_atom_site_label_2
_geom_angle_atom_site_label_3
_geom_angle
C2A Zr1A C1A 31.75(12)
C2A Zr1A C4A 62.33(13)
C1A Zr1A C4A 92.02(13)
C2A Zr1A C3A 33.54(12)
C1A Zr1A C3A 65.27(13)
C4A Zr1A C3A 33.97(12)
C2A Zr1A C16A 112.73(18)
C1A Zr1A C16A 97.21(18)
C4A Zr1A C16A 141.32(15)
C3A Zr1A C16A 120.91(17)
C2A Zr1A C20A 137.87(15)
C1A Zr1A C20A 129.22(17)
C4A Zr1A C20A 124.80(17)
C3A Zr1A C20A 126.81(15)
C16A Zr1A C20A 32.08(17)
C2A Zr1A C14A 144.59(15)
C1A Zr1A C14A 131.08(16)
C4A Zr1A C14A 103.77(19)
C3A Zr1A C14A 137.04(19)
C16A Zr1A C14A 98.1(2)
C20A Zr1A C14A 77.39(17)
C2A Zr1A C19A 119.86(14)
C1A Zr1A C19A 132.93(14)
C4A Zr1A C19A 94.30(15)
C3A Zr1A C19A 97.26(15)
C16A Zr1A C19A 52.92(17)
C20A Zr1A C19A 31.69(16)
C14A Zr1A C19A 92.26(16)
C2A Zr1A C15A 134.05(18)
C1A Zr1A C15A 106.50(19)
C4A Zr1A C15A 131.08(17)
C3A Zr1A C15A 155.86(16)
C16A Zr1A C15A 81.78(19)
C20A Zr1A C15A 76.54(18)
C14A Zr1A C15A 32.04(18)
C19A Zr1A C15A 103.87(18)
C2A Zr1A C11A 103.21(15)
C1A Zr1A C11A 79.11(15)
C4A Zr1A C11A 118.76(15)
C3A Zr1A C11A 127.52(15)
C16A Zr1A C11A 99.88(17)
C20A Zr1A C11A 105.43(17)
C14A Zr1A C11A 52.58(18)
C19A Zr1A C11A 134.85(17)
C15A Zr1A C11A 31.25(16)
C2A Zr1A C12A 92.68(13)
C1A Zr1A C12A 82.98(14)
C4A Zr1A C12A 87.09(14)
C3A Zr1A C12A 103.49(14)
C16A Zr1A C12A 131.23(16)
C20A Zr1A C12A 127.14(15)
C14A Zr1A C12A 52.71(16)
C19A Zr1A C12A 143.86(15)
C15A Zr1A C12A 52.38(16)
C11A Zr1A C12A 31.93(14)
C2A Zr1A C17A 85.66(14)
C1A Zr1A C17A 82.55(14)
C4A Zr1A C17A 113.82(16)
C3A Zr1A C17A 88.86(15)
C16A Zr1A C17A 32.07(16)
C20A Zr1A C17A 52.62(16)
C14A Zr1A C17A 128.50(18)
C19A Zr1A C17A 52.44(15)
C15A Zr1A C17A 113.25(18)
C11A Zr1A C17A 124.46(17)
C12A Zr1A C17A 154.89(16)
C2A Zr1A C13A 113.72(15)
C1A Zr1A C13A 113.29(15)
C4A Zr1A C13A 78.09(15)
C3A Zr1A C13A 107.62(15)
C16A Zr1A C13A 130.23(19)
C20A Zr1A C13A 108.16(17)
C14A Zr1A C13A 32.38(16)
C19A Zr1A C13A 113.66(15)
C15A Zr1A C13A 52.99(18)
C11A Zr1A C13A 52.71(16)
C12A Zr1A C13A 31.54(14)
C17A Zr1A C13A 160.61(17)
C2A Zr1A C18A 89.72(13)
C1A Zr1A C18A 102.02(14)
C4A Zr1A C18A 88.85(14)
C3A Zr1A C18A 75.50(13)
C16A Zr1A C18A 52.51(16)
C20A Zr1A C18A 52.31(15)
C14A Zr1A C18A 123.91(16)
C19A Zr1A C18A 31.78(14)
C15A Zr1A C18A 128.50(16)
C11A Zr1A C18A 152.39(16)
C12A Zr1A C18A 173.67(15)
C17A Zr1A C18A 31.20(15)
C13A Zr1A C18A 142.51(15)
C1A Si1A C5A 108.2(2)
C1A Si1A C6A 109.1(2)
C5A Si1A C6A 109.1(3)
C1A Si1A C7A 110.5(2)
C5A Si1A C7A 111.3(3)
C6A Si1A C7A 108.6(3)
C2A C1A Si1A 140.1(3)
C2A C1A Zr1A 73.0(2)
Si1A C1A Zr1A 145.1(2)
C1A C2A C3A 152.6(4)
C1A C2A Zr1A 75.3(2)
C3A C2A Zr1A 77.4(2)
C2A C3A C4A 123.5(4)
C2A C3A Zr1A 69.1(2)
C4A C3A Zr1A 72.9(2)
C2A C3A H3A 116(3)
C4A C3A H3A 118(3)
Zr1A C3A H3A 118(2)
C3A C4A C21A 122.7(3)
C3A C4A Zr1A 73.1(2)
C21A C4A Zr1A 140.3(3)
C3A C4A H4A 113(2)
C21A C4A H4A 111(2)
Zr1A C4A H4A 91(2)
C23A C21A C4A 112.1(3)
C23A C21A C22A 109.2(4)
C4A C21A C22A 108.5(4)
C23A C21A C24A 109.5(4)
C4A C21A C24A 108.9(3)
C22A C21A C24A 108.6(4)
C21A C22A H22A 109.5
C21A C22A H22B 109.5
H22A C22A H22B 109.5
C21A C22A H22C 109.5
H22A C22A H22C 109.5
H22B C22A H22C 109.5
C21A C23A H23A 109.5
C21A C23A H23B 109.5
H23A C23A H23B 109.5
C21A C23A H23C 109.5
H23A C23A H23C 109.5
H23B C23A H23C 109.5
C21A C24A H24A 109.5
C21A C24A H24B 109.5
H24A C24A H24B 109.5
C21A C24A H24C 109.5
H24A C24A H24C 109.5
H24B C24A H24C 109.5
C15A C11A C12A 108.4(5)
C15A C11A Zr1A 74.3(3)
C12A C11A Zr1A 74.2(2)
C15A C11A H11A 125.8
C12A C11A H11A 125.8
Zr1A C11A H11A 117.6
C13A C12A C11A 108.7(4)
C13A C12A Zr1A 74.8(2)
C11A C12A Zr1A 73.9(2)
C13A C12A H12A 125.7
C11A C12A H12A 125.7
Zr1A C12A H12A 117.6
C12A C13A C14A 106.8(5)
C12A C13A Zr1A 73.7(2)
C14A C13A Zr1A 72.8(3)
C12A C13A H13A 126.6
C14A C13A H13A 126.6
Zr1A C13A H13A 119.0
C15A C14A C13A 107.6(5)
C15A C14A Zr1A 74.2(3)
C13A C14A Zr1A 74.9(2)
C15A C14A H14A 126.2
C13A C14A H14A 126.2
Zr1A C14A H14A 116.8
C11A C15A C14A 108.6(5)
C11A C15A Zr1A 74.5(3)
C14A C15A Zr1A 73.7(3)
C11A C15A H15A 125.7
C14A C15A H15A 125.7
Zr1A C15A H15A 118.0
C20A C16A C17A 107.6(5)
C20A C16A Zr1A 74.6(3)
C17A C16A Zr1A 75.8(2)
C20A C16A H16A 126.2
C17A C16A H16A 126.2
Zr1A C16A H16A 115.6
C18A C17A C16A 108.0(4)
C18A C17A Zr1A 75.0(2)
C16A C17A Zr1A 72.1(3)
C18A C17A H17A 126.0
C16A C17A H17A 126.0
Zr1A C17A H17A 118.8
C17A C18A C19A 108.3(4)
C17A C18A Zr1A 73.8(2)
C19A C18A Zr1A 73.0(2)
C17A C18A H18A 125.8
C19A C18A H18A 125.8
Zr1A C18A H18A 119.2
C20A C19A C18A 107.6(4)
C20A C19A Zr1A 73.5(3)
C18A C19A Zr1A 75.2(2)
C20A C19A H19A 126.2
C18A C19A H19A 126.2
Zr1A C19A H19A 117.2
C19A C20A C16A 108.4(4)
C19A C20A Zr1A 74.8(2)
C16A C20A Zr1A 73.3(3)
C19A C20A H20A 125.8
C16A C20A H20A 125.8
Zr1A C20A H20A 118.0
Si1A C7A H7A 109.5
Si1A C7A H7B 109.5
H7A C7A H7B 109.5
Si1A C7A H7C 109.5
H7A C7A H7C 109.5
H7B C7A H7C 109.5
Si1A C6A H6A 109.5
Si1A C6A H6B 109.5
H6A C6A H6B 109.5
Si1A C6A H6C 109.5
H6A C6A H6C 109.5
H6B C6A H6C 109.5
Si1A C5A H5A 109.5
Si1A C5A H5B 109.5
H5A C5A H5B 109.5
Si1A C5A H5C 109.5
H5A C5A H5C 109.5
H5B C5A H5C 109.5
C2B Zr1B C1B 31.67(13)
C2B Zr1B C3B 33.60(13)
C1B Zr1B C3B 65.18(13)
C2B Zr1B C4B 62.78(13)
C1B Zr1B C4B 92.94(13)
C3B Zr1B C4B 34.20(12)
C2B Zr1B C16B 115.56(16)
C1B Zr1B C16B 98.32(18)
C3B Zr1B C16B 123.31(15)
C4B Zr1B C16B 141.93(15)
C2B Zr1B C20B 138.97(15)
C1B Zr1B C20B 130.18(17)
C3B Zr1B C20B 126.09(15)
C4B Zr1B C20B 122.20(16)
C16B Zr1B C20B 32.26(17)
C2B Zr1B C12B 103.11(17)
C1B Zr1B C12B 80.10(17)
C3B Zr1B C12B 127.53(17)
C4B Zr1B C12B 119.14(15)
C16B Zr1B C12B 98.65(17)
C20B Zr1B C12B 106.31(18)
C2B Zr1B C11B 134.44(17)
C1B Zr1B C11B 107.77(18)
C3B Zr1B C11B 155.90(15)
C4B Zr1B C11B 130.74(15)
C16B Zr1B C11B 79.75(16)
C20B Zr1B C11B 76.76(17)
C12B Zr1B C11B 31.66(16)
C2B Zr1B C19B 118.63(14)
C1B Zr1B C19B 130.90(15)
C3B Zr1B C19B 95.70(14)
C4B Zr1B C19B 92.41(14)
C16B Zr1B C19B 53.33(18)
C20B Zr1B C19B 31.72(15)
C12B Zr1B C19B 136.37(17)
C11B Zr1B C19B 105.01(17)
C2B Zr1B C17B 86.78(14)
C1B Zr1B C17B 81.04(16)
C3B Zr1B C17B 90.74(14)
C4B Zr1B C17B 115.73(15)
C16B Zr1B C17B 32.76(14)
C20B Zr1B C17B 53.29(15)
C12B Zr1B C17B 122.41(17)
C11B Zr1B C17B 111.45(16)
C19B Zr1B C17B 53.11(17)
C2B Zr1B C15B 144.14(15)
C1B Zr1B C15B 131.92(17)
C3B Zr1B C15B 136.87(15)
C4B Zr1B C15B 103.51(15)
C16B Zr1B C15B 95.63(17)
C20B Zr1B C15B 76.84(15)
C12B Zr1B C15B 52.34(17)
C11B Zr1B C15B 31.38(16)
C19B Zr1B C15B 93.67(15)
C17B Zr1B C15B 127.43(15)
C2B Zr1B C13B 92.28(15)
C1B Zr1B C13B 84.53(17)
C3B Zr1B C13B 102.81(14)
C4B Zr1B C13B 86.56(14)
C16B Zr1B C13B 130.52(16)
C20B Zr1B C13B 127.39(15)
C12B Zr1B C13B 32.80(15)
C11B Zr1B C13B 53.09(15)
C19B Zr1B C13B 144.52(16)
C17B Zr1B C13B 153.87(17)
C15B Zr1B C13B 52.54(16)
C2B Zr1B C18B 89.00(14)
C1B Zr1B C18B 99.21(16)
C3B Zr1B C18B 75.53(13)
C4B Zr1B C18B 89.38(14)
C16B Zr1B C18B 53.01(16)
C20B Zr1B C18B 52.59(14)
C12B Zr1B C18B 151.48(17)
C11B Zr1B C18B 128.44(15)
C19B Zr1B C18B 32.12(14)
C17B Zr1B C18B 31.42(15)
C15B Zr1B C18B 125.36(15)
C13B Zr1B C18B 174.62(17)
C2B Zr1B C14B 114.13(15)
C1B Zr1B C14B 115.07(17)
C3B Zr1B C14B 108.09(14)
C4B Zr1B C14B 78.53(14)
C16B Zr1B C14B 127.03(16)
C20B Zr1B C14B 106.39(16)
C12B Zr1B C14B 52.63(16)
C11B Zr1B C14B 52.22(15)
C19B Zr1B C14B 113.83(16)
C17B Zr1B C14B 158.91(15)
C15B Zr1B C14B 31.57(14)
C13B Zr1B C14B 31.41(15)
C18B Zr1B C14B 143.95(17)
C1B Si1B C5B 109.2(3)
C1B Si1B C7B 109.5(3)
C5B Si1B C7B 109.3(4)
C1B Si1B C6B 107.4(3)
C5B Si1B C6B 112.8(4)
C7B Si1B C6B 108.5(3)
C2B C1B Si1B 141.1(3)
C2B C1B Zr1B 73.3(3)
Si1B C1B Zr1B 145.0(2)
C1B C2B C3B 152.0(4)
C1B C2B Zr1B 75.1(2)
C3B C2B Zr1B 77.5(2)
C2B C3B C4B 124.0(4)
C2B C3B Zr1B 68.9(2)
C4B C3B Zr1B 73.1(2)
C2B C3B H3B 113(2)
C4B C3B H3B 121(2)
Zr1B C3B H3B 120(2)
C3B C4B C21B 121.6(3)
C3B C4B Zr1B 72.7(2)
C21B C4B Zr1B 139.9(3)
C3B C4B H4B 116(2)
C21B C4B H4B 108(2)
Zr1B C4B H4B 94(2)
C24B C21B C4B 112.7(3)
C24B C21B C22B 109.1(4)
C4B C21B C22B 108.8(3)
C24B C21B C23B 109.0(4)
C4B C21B C23B 109.0(3)
C22B C21B C23B 108.2(4)
C21B C22B H22D 109.5
C21B C22B H22E 109.5
H22D C22B H22E 109.5
C21B C22B H22F 109.5
H22D C22B H22F 109.5
H22E C22B H22F 109.5
C21B C23B H23D 109.5
C21B C23B H23E 109.5
H23D C23B H23E 109.5
C21B C23B H23F 109.5
H23D C23B H23F 109.5
H23E C23B H23F 109.5
C21B C24B H24D 109.5
C21B C24B H24E 109.5
H24D C24B H24E 109.5
C21B C24B H24F 109.5
H24D C24B H24F 109.5
H24E C24B H24F 109.5
C15B C11B C12B 108.7(5)
C15B C11B Zr1B 74.8(3)
C12B C11B Zr1B 74.1(3)
C15B C11B H11B 125.6
C12B C11B H11B 125.6
Zr1B C11B H11B 117.3
C11B C12B C13B 107.5(5)
C11B C12B Zr1B 74.2(3)
C13B C12B Zr1B 74.4(2)
C11B C12B H12B 126.2
C13B C12B H12B 126.2
Zr1B C12B H12B 117.3
C14B C13B C12B 106.4(4)
C14B C13B Zr1B 74.6(2)
C12B C13B Zr1B 72.8(2)
C14B C13B H13B 126.8
C12B C13B H13B 126.8
Zr1B C13B H13B 117.9
C13B C14B C15B 108.9(5)
C13B C14B Zr1B 74.0(2)
C15B C14B Zr1B 73.6(2)
C13B C14B H14B 125.5
C15B C14B H14B 125.5
Zr1B C14B H14B 118.6
C11B C15B C14B 108.5(5)
C11B C15B Zr1B 73.8(3)
C14B C15B Zr1B 74.8(2)
C11B C15B H15B 125.8
C14B C15B H15B 125.8
Zr1B C15B H15B 117.6
C20B C16B C17B 107.3(5)
C20B C16B Zr1B 74.6(2)
C17B C16B Zr1B 75.0(2)
C20B C16B H16B 126.4
C17B C16B H16B 126.4
Zr1B C16B H16B 116.3
C18B C17B C16B 107.4(5)
C18B C17B Zr1B 75.0(2)
C16B C17B Zr1B 72.2(2)
C18B C17B H17B 126.3
C16B C17B H17B 126.3
Zr1B C17B H17B 118.5
C17B C18B C19B 108.9(4)
C17B C18B Zr1B 73.6(2)
C19B C18B Zr1B 73.2(2)
C17B C18B H18B 125.5
C19B C18B H18B 125.5
Zr1B C18B H18B 119.4
C20B C19B C18B 107.4(5)
C20B C19B Zr1B 73.5(3)
C18B C19B Zr1B 74.7(2)
C20B C19B H19B 126.3
C18B C19B H19B 126.3
Zr1B C19B H19B 117.6
C19B C20B C16B 109.0(4)
C19B C20B Zr1B 74.8(2)
C16B C20B Zr1B 73.2(3)
C19B C20B H20B 125.5
C16B C20B H20B 125.5
Zr1B C20B H20B 118.3
Si1B C7B H7D 109.5
Si1B C7B H7E 109.5
H7D C7B H7E 109.5
Si1B C7B H7F 109.5
H7D C7B H7F 109.5
H7E C7B H7F 109.5
Si1B C6B H6D 109.5
Si1B C6B H6E 109.5
H6D C6B H6E 109.5
Si1B C6B H6F 109.5
H6D C6B H6F 109.5
H6E C6B H6F 109.5
Si1B C5B H5D 109.5
Si1B C5B H5E 109.5
H5D C5B H5E 109.5
Si1B C5B H5F 109.5
H5D C5B H5F 109.5
H5E C5B H5F 109.5

loop_
_geom_bond_atom_site_label_1
_geom_bond_atom_site_label_2
_geom_bond_distance
Zr1A C2A 2.323(3)
Zr1A C1A 2.350(4)
Zr1A C4A 2.423(4)
Zr1A C3A 2.427(4)
Zr1A C16A 2.495(4)
Zr1A C20A 2.512(4)
Zr1A C14A 2.524(4)
Zr1A C19A 2.529(4)
Zr1A C15A 2.531(4)
Zr1A C11A 2.533(4)
Zr1A C12A 2.538(4)
Zr1A C17A 2.542(4)
Zr1A C13A 2.552(4)
Zr1A C18A 2.557(4)
Si1A C1A 1.846(4)
Si1A C5A 1.851(5)
Si1A C6A 1.861(5)
Si1A C7A 1.868(5)
C1A C2A 1.278(5)
C2A C3A 1.374(5)
C3A C4A 1.417(5)
C3A H3A 0.94(2)
C4A C21A 1.528(5)
C4A H4A 0.94(2)
C21A C23A 1.527(6)
C21A C22A 1.530(6)
C21A C24A 1.537(6)
C22A H22A 0.9700
C22A H22B 0.9700
C22A H22C 0.9700
C23A H23A 0.9700
C23A H23B 0.9700
C23A H23C 0.9700
C24A H24A 0.9700
C24A H24B 0.9700
C24A H24C 0.9700
C11A C15A 1.364(7)
C11A C12A 1.395(6)
C11A H11A 0.9400
C12A C13A 1.383(6)
C12A H12A 0.9400
C13A C14A 1.416(7)
C13A H13A 0.9400
C14A C15A 1.395(8)
C14A H14A 0.9400
C15A H15A 0.9400
C16A C20A 1.384(7)
C16A C17A 1.392(7)
C16A H16A 0.9400
C17A C18A 1.371(6)
C17A H17A 0.9400
C18A C19A 1.393(6)
C18A H18A 0.9400
C19A C20A 1.376(7)
C19A H19A 0.9400
C20A H20A 0.9400
C7A H7A 0.9700
C7A H7B 0.9700
C7A H7C 0.9700
C6A H6A 0.9700
C6A H6B 0.9700
C6A H6C 0.9700
C5A H5A 0.9700
C5A H5B 0.9700
C5A H5C 0.9700
Zr1B C2B 2.315(4)
Zr1B C1B 2.336(4)
Zr1B C3B 2.423(3)
Zr1B C4B 2.429(4)
Zr1B C16B 2.497(4)
Zr1B C20B 2.514(4)
Zr1B C12B 2.527(4)
Zr1B C11B 2.528(4)
Zr1B C19B 2.531(4)
Zr1B C17B 2.532(4)
Zr1B C15B 2.540(4)
Zr1B C13B 2.547(4)
Zr1B C18B 2.549(4)
Zr1B C14B 2.555(4)
Si1B C1B 1.826(4)
Si1B C5B 1.840(9)
Si1B C7B 1.843(6)
Si1B C6B 1.889(7)
C1B C2B 1.269(5)
C2B C3B 1.373(5)
C3B C4B 1.427(5)
C3B H3B 0.94(2)
C4B C21B 1.523(5)
C4B H4B 0.93(2)
C21B C24B 1.514(6)
C21B C22B 1.529(6)
C21B C23B 1.530(6)
C22B H22D 0.9700
C22B H22E 0.9700
C22B H22F 0.9700
C23B H23D 0.9700
C23B H23E 0.9700
C23B H23F 0.9700
C24B H24D 0.9700
C24B H24E 0.9700
C24B H24F 0.9700
C11B C15B 1.371(7)
C11B C12B 1.379(7)
C11B H11B 0.9400
C12B C13B 1.433(7)
C12B H12B 0.9400
C13B C14B 1.381(7)
C13B H13B 0.9400
C14B C15B 1.386(6)
C14B H14B 0.9400
C15B H15B 0.9400
C16B C20B 1.392(7)
C16B C17B 1.419(6)
C16B H16B 0.9400
C17B C18B 1.376(7)
C17B H17B 0.9400
C18B C19B 1.405(6)
C18B H18B 0.9400
C19B C20B 1.379(7)
C19B H19B 0.9400
C20B H20B 0.9400
C7B H7D 0.9700
C7B H7E 0.9700
C7B H7F 0.9700
C6B H6D 0.9700
C6B H6E 0.9700
C6B H6F 0.9700
C5B H5D 0.9700
C5B H5E 0.9700
C5B H5F 0.9700

loop_
_geom_torsion_atom_site_label_1
_geom_torsion_atom_site_label_2
_geom_torsion_atom_site_label_3
_geom_torsion_atom_site_label_4
_geom_torsion
C5A Si1A C1A C2A -150.4(5)
C6A Si1A C1A C2A -31.7(5)
C7A Si1A C1A C2A 87.6(5)
C5A Si1A C1A Zr1A 53.5(4)
C6A Si1A C1A Zr1A 172.1(3)
C7A Si1A C1A Zr1A -68.6(4)
C4A Zr1A C1A C2A -20.0(2)
C3A Zr1A C1A C2A 1.6(2)
C16A Zr1A C1A C2A 122.4(3)
C20A Zr1A C1A C2A 120.0(3)
C14A Zr1A C1A C2A -130.2(3)
C19A Zr1A C1A C2A 77.8(3)
C15A Zr1A C1A C2A -154.1(2)
C11A Zr1A C1A C2A -138.9(3)
C12A Zr1A C1A C2A -106.8(2)
C17A Zr1A C1A C2A 93.8(3)
C13A Zr1A C1A C2A -97.9(3)
C18A Zr1A C1A C2A 69.3(3)
C2A Zr1A C1A Si1A 164.3(5)
C4A Zr1A C1A Si1A 144.3(3)
C3A Zr1A C1A Si1A 165.9(4)
C16A Zr1A C1A Si1A -73.3(4)
C20A Zr1A C1A Si1A -75.7(4)
C14A Zr1A C1A Si1A 34.0(5)
C19A Zr1A C1A Si1A -117.9(3)
C15A Zr1A C1A Si1A 10.2(4)
C11A Zr1A C1A Si1A 25.4(3)
C12A Zr1A C1A Si1A 57.5(3)
C17A Zr1A C1A Si1A -101.9(4)
C13A Zr1A C1A Si1A 66.4(4)
C18A Zr1A C1A Si1A -126.4(3)
Si1A C1A C2A C3A -171.6(6)
Zr1A C1A C2A C3A -5.6(8)
Si1A C1A C2A Zr1A -166.0(4)
C4A Zr1A C2A C1A 157.3(3)
C3A Zr1A C2A C1A -177.3(4)
C16A Zr1A C2A C1A -65.3(3)
C20A Zr1A C2A C1A -90.3(3)
C14A Zr1A C2A C1A 83.2(4)
C19A Zr1A C2A C1A -124.4(2)
C15A Zr1A C2A C1A 35.7(3)
C11A Zr1A C2A C1A 41.6(3)
C12A Zr1A C2A C1A 72.0(2)
C17A Zr1A C2A C1A -82.8(3)
C13A Zr1A C2A C1A 96.4(3)
C18A Zr1A C2A C1A -113.8(3)
C1A Zr1A C2A C3A 177.3(4)
C4A Zr1A C2A C3A -25.3(2)
C16A Zr1A C2A C3A 112.1(2)
C20A Zr1A C2A C3A 87.1(3)
C14A Zr1A C2A C3A -99.4(4)
C19A Zr1A C2A C3A 53.0(3)
C15A Zr1A C2A C3A -147.0(3)
C11A Zr1A C2A C3A -141.1(2)
C12A Zr1A C2A C3A -110.6(2)
C17A Zr1A C2A C3A 94.5(2)
C13A Zr1A C2A C3A -86.3(3)
C18A Zr1A C2A C3A 63.5(2)
C1A C2A C3A C4A 56.5(10)
Zr1A C2A C3A C4A 50.9(3)
C1A C2A C3A Zr1A 5.6(8)
C1A Zr1A C3A C2A -1.5(2)
C4A Zr1A C3A C2A 137.3(3)
C16A Zr1A C3A C2A -85.0(3)
C20A Zr1A C3A C2A -123.2(3)
C14A Zr1A C3A C2A 123.0(3)
C19A Zr1A C3A C2A -135.8(2)
C15A Zr1A C3A C2A 73.2(5)
C11A Zr1A C3A C2A 50.4(3)
C12A Zr1A C3A C2A 74.0(2)
C17A Zr1A C3A C2A -83.9(2)
C13A Zr1A C3A C2A 106.5(2)
C18A Zr1A C3A C2A -112.4(2)
C2A Zr1A C3A C4A -137.3(3)
C1A Zr1A C3A C4A -138.9(3)
C16A Zr1A C3A C4A 137.7(3)
C20A Zr1A C3A C4A 99.5(3)
C14A Zr1A C3A C4A -14.3(3)
C19A Zr1A C3A C4A 86.9(2)
C15A Zr1A C3A C4A -64.1(5)
C11A Zr1A C3A C4A -86.9(3)
C12A Zr1A C3A C4A -63.3(2)
C17A Zr1A C3A C4A 138.8(2)
C13A Zr1A C3A C4A -30.8(3)
C18A Zr1A C3A C4A 110.3(2)
C2A C3A C4A C21A 171.2(3)
Zr1A C3A C4A C21A -139.5(4)
C2A C3A C4A Zr1A -49.4(3)
C2A Zr1A C4A C3A 25.0(2)
C1A Zr1A C4A C3A 36.7(2)
C16A Zr1A C4A C3A -67.5(4)
C20A Zr1A C4A C3A -105.9(3)
C14A Zr1A C4A C3A 170.0(2)
C19A Zr1A C4A C3A -96.6(2)
C15A Zr1A C4A C3A 150.8(3)
C11A Zr1A C4A C3A 115.4(2)
C12A Zr1A C4A C3A 119.6(2)
C17A Zr1A C4A C3A -46.0(3)
C13A Zr1A C4A C3A 150.1(3)
C18A Zr1A C4A C3A -65.3(2)
C2A Zr1A C4A C21A 146.2(5)
C1A Zr1A C4A C21A 157.9(4)
C3A Zr1A C4A C21A 121.2(5)
C16A Zr1A C4A C21A 53.7(5)
C20A Zr1A C4A C21A 15.3(5)
C14A Zr1A C4A C21A -68.8(5)
C19A Zr1A C4A C21A 24.6(4)
C15A Zr1A C4A C21A -88.0(5)
C11A Zr1A C4A C21A -123.4(4)
C12A Zr1A C4A C21A -119.2(4)
C17A Zr1A C4A C21A 75.2(4)
C13A Zr1A C4A C21A -88.7(4)
C18A Zr1A C4A C21A 55.9(4)
C3A C4A C21A C23A 49.7(5)
Zr1A C4A C21A C23A -53.8(6)
C3A C4A C21A C22A 170.4(4)
Zr1A C4A C21A C22A 66.9(5)
C3A C4A C21A C24A -71.6(5)
Zr1A C4A C21A C24A -175.0(4)
C2A Zr1A C11A C15A -171.8(3)
C1A Zr1A C11A C15A -151.0(4)
C4A Zr1A C11A C15A 122.7(4)
C3A Zr1A C11A C15A 162.2(3)
C16A Zr1A C11A C15A -55.5(4)
C20A Zr1A C11A C15A -23.1(4)
C14A Zr1A C11A C15A 37.2(3)
C19A Zr1A C11A C15A -9.1(5)
C12A Zr1A C11A C15A 114.8(5)
C17A Zr1A C11A C15A -78.0(4)
C13A Zr1A C11A C15A 78.3(4)
C18A Zr1A C11A C15A -55.8(5)
C2A Zr1A C11A C12A 73.4(3)
C1A Zr1A C11A C12A 94.2(3)
C4A Zr1A C11A C12A 7.9(3)
C3A Zr1A C11A C12A 47.4(4)
C16A Zr1A C11A C12A -170.3(3)
C20A Zr1A C11A C12A -137.9(3)
C14A Zr1A C11A C12A -77.6(3)
C19A Zr1A C11A C12A -123.9(3)
C15A Zr1A C11A C12A -114.8(5)
C17A Zr1A C11A C12A 167.2(3)
C13A Zr1A C11A C12A -36.5(3)
C18A Zr1A C11A C12A -170.6(3)
C15A C11A C12A C13A 0.2(5)
Zr1A C11A C12A C13A 67.3(3)
C15A C11A C12A Zr1A -67.0(3)
C2A Zr1A C12A C13A 133.9(3)
C1A Zr1A C12A C13A 164.2(3)
C4A Zr1A C12A C13A 71.8(3)
C3A Zr1A C12A C13A 101.8(3)
C16A Zr1A C12A C13A -102.3(4)
C20A Zr1A C12A C13A -60.9(4)
C14A Zr1A C12A C13A -38.0(3)
C19A Zr1A C12A C13A -21.5(4)
C15A Zr1A C12A C13A -78.6(3)
C11A Zr1A C12A C13A -115.1(4)
C17A Zr1A C12A C13A -140.6(4)
C18A Zr1A C12A C13A 21.8(14)
C2A Zr1A C12A C11A -111.0(3)
C1A Zr1A C12A C11A -80.7(3)
C4A Zr1A C12A C11A -173.1(3)
C3A Zr1A C12A C11A -143.1(3)
C16A Zr1A C12A C11A 12.8(4)
C20A Zr1A C12A C11A 54.2(4)
C14A Zr1A C12A C11A 77.2(3)
C19A Zr1A C12A C11A 93.6(4)
C15A Zr1A C12A C11A 36.5(3)
C17A Zr1A C12A C11A -25.5(5)
C13A Zr1A C12A C11A 115.1(4)
C18A Zr1A C12A C11A 136.9(12)
C11A C12A C13A C14A -0.9(5)
Zr1A C12A C13A C14A 65.7(3)
C11A C12A C13A Zr1A -66.7(3)
C2A Zr1A C13A C12A -51.8(3)
C1A Zr1A C13A C12A -17.1(3)
C4A Zr1A C13A C12A -104.1(3)
C3A Zr1A C13A C12A -87.1(3)
C16A Zr1A C13A C12A 105.8(3)
C20A Zr1A C13A C12A 132.9(3)
C14A Zr1A C13A C12A 114.0(5)
C19A Zr1A C13A C12A 166.4(3)
C15A Zr1A C13A C12A 76.5(3)
C11A Zr1A C13A C12A 37.0(3)
C17A Zr1A C13A C12A 125.8(5)
C18A Zr1A C13A C12A -176.2(3)
C2A Zr1A C13A C14A -165.8(3)
C1A Zr1A C13A C14A -131.1(3)
C4A Zr1A C13A C14A 141.9(4)
C3A Zr1A C13A C14A 158.9(3)
C16A Zr1A C13A C14A -8.2(4)
C20A Zr1A C13A C14A 18.9(4)
C19A Zr1A C13A C14A 52.4(4)
C15A Zr1A C13A C14A -37.5(3)
C11A Zr1A C13A C14A -77.0(4)
C12A Zr1A C13A C14A -114.0(5)
C17A Zr1A C13A C14A 11.8(7)
C18A Zr1A C13A C14A 69.9(4)
C12A C13A C14A C15A 1.3(5)
Zr1A C13A C14A C15A 67.6(3)
C12A C13A C14A Zr1A -66.3(3)
C2A Zr1A C14A C15A -90.8(5)
C1A Zr1A C14A C15A -46.9(4)
C4A Zr1A C14A C15A -152.1(3)
C3A Zr1A C14A C15A -143.9(3)
C16A Zr1A C14A C15A 60.0(4)
C20A Zr1A C14A C15A 84.7(4)
C19A Zr1A C14A C15A 112.9(4)
C11A Zr1A C14A C15A -36.2(3)
C12A Zr1A C14A C15A -76.7(3)
C17A Zr1A C14A C15A 71.3(4)
C13A Zr1A C14A C15A -113.7(5)
C18A Zr1A C14A C15A 109.9(3)
C2A Zr1A C14A C13A 22.8(5)
C1A Zr1A C14A C13A 66.7(4)
C4A Zr1A C14A C13A -38.5(4)
C3A Zr1A C14A C13A -30.3(4)
C16A Zr1A C14A C13A 173.7(3)
C20A Zr1A C14A C13A -161.6(4)
C19A Zr1A C14A C13A -133.4(3)
C15A Zr1A C14A C13A 113.7(5)
C11A Zr1A C14A C13A 77.4(3)
C12A Zr1A C14A C13A 36.9(3)
C17A Zr1A C14A C13A -175.0(3)
C18A Zr1A C14A C13A -136.5(3)
C12A C11A C15A C14A 0.6(5)
Zr1A C11A C15A C14A -66.4(3)
C12A C11A C15A Zr1A 67.0(3)
C13A C14A C15A C11A -1.2(5)
Zr1A C14A C15A C11A 66.9(3)
C13A C14A C15A Zr1A -68.0(3)
C2A Zr1A C15A C11A 11.1(5)
C1A Zr1A C15A C11A 29.8(4)
C4A Zr1A C15A C11A -78.1(4)
C3A Zr1A C15A C11A -36.3(7)
C16A Zr1A C15A C11A 124.9(4)
C20A Zr1A C15A C11A 157.2(4)
C14A Zr1A C15A C11A -115.2(5)
C19A Zr1A C15A C11A 173.4(3)
C12A Zr1A C15A C11A -37.3(3)
C17A Zr1A C15A C11A 118.6(3)
C13A Zr1A C15A C11A -77.3(3)
C18A Zr1A C15A C11A 150.7(3)
C2A Zr1A C15A C14A 126.3(4)
C1A Zr1A C15A C14A 144.9(3)
C4A Zr1A C15A C14A 37.1(4)
C3A Zr1A C15A C14A 78.9(6)
C16A Zr1A C15A C14A -119.9(4)
C20A Zr1A C15A C14A -87.7(4)
C19A Zr1A C15A C14A -71.5(4)
C11A Zr1A C15A C14A 115.2(5)
C12A Zr1A C15A C14A 77.9(3)
C17A Zr1A C15A C14A -126.2(3)
C13A Zr1A C15A C14A 37.9(3)
C18A Zr1A C15A C14A -94.2(4)
C2A Zr1A C16A C20A -147.7(3)
C1A Zr1A C16A C20A -176.5(3)
C4A Zr1A C16A C20A -74.1(4)
C3A Zr1A C16A C20A -111.1(3)
C14A Zr1A C16A C20A 50.1(4)
C19A Zr1A C16A C20A -36.6(3)
C15A Zr1A C16A C20A 77.8(4)
C11A Zr1A C16A C20A 103.3(3)
C12A Zr1A C16A C20A 96.5(3)
C17A Zr1A C16A C20A -113.2(5)
C13A Zr1A C16A C20A 54.5(4)
C18A Zr1A C16A C20A -76.9(3)
C2A Zr1A C16A C17A -34.6(4)
C1A Zr1A C16A C17A -63.4(3)
C4A Zr1A C16A C17A 39.0(5)
C3A Zr1A C16A C17A 2.1(4)
C20A Zr1A C16A C17A 113.2(5)
C14A Zr1A C16A C17A 163.2(3)
C19A Zr1A C16A C17A 76.5(3)
C15A Zr1A C16A C17A -169.1(4)
C11A Zr1A C16A C17A -143.5(3)
C12A Zr1A C16A C17A -150.3(3)
C13A Zr1A C16A C17A 167.7(3)
C18A Zr1A C16A C17A 36.3(3)
C20A C16A C17A C18A 1.5(5)
Zr1A C16A C17A C18A -67.0(3)
C20A C16A C17A Zr1A 68.5(3)
C2A Zr1A C17A C18A -96.7(3)
C1A Zr1A C17A C18A -128.4(3)
C4A Zr1A C17A C18A -39.5(3)
C3A Zr1A C17A C18A -63.2(3)
C16A Zr1A C17A C18A 115.0(4)
C20A Zr1A C17A C18A 77.1(3)
C14A Zr1A C17A C18A 93.6(4)
C19A Zr1A C17A C18A 36.8(3)
C15A Zr1A C17A C18A 126.8(3)
C11A Zr1A C17A C18A 160.3(3)
C12A Zr1A C17A C18A 176.3(3)
C13A Zr1A C17A C18A 85.6(6)
C2A Zr1A C17A C16A 148.3(3)
C1A Zr1A C17A C16A 116.6(3)
C4A Zr1A C17A C16A -154.5(3)
C3A Zr1A C17A C16A -178.2(3)
C20A Zr1A C17A C16A -37.9(3)
C14A Zr1A C17A C16A -21.4(4)
C19A Zr1A C17A C16A -78.2(3)
C15A Zr1A C17A C16A 11.8(4)
C11A Zr1A C17A C16A 45.3(4)
C12A Zr1A C17A C16A 61.3(5)
C13A Zr1A C17A C16A -29.4(7)
C18A Zr1A C17A C16A -115.0(4)
C16A C17A C18A C19A -0.3(5)
Zr1A C17A C18A C19A -65.3(3)
C16A C17A C18A Zr1A 65.1(3)
C2A Zr1A C18A C17A 82.1(3)
C1A Zr1A C18A C17A 52.6(3)
C4A Zr1A C18A C17A 144.4(3)
C3A Zr1A C18A C17A 112.8(3)
C16A Zr1A C18A C17A -37.3(3)
C20A Zr1A C18A C17A -78.1(3)
C14A Zr1A C18A C17A -109.7(3)
C19A Zr1A C18A C17A -115.5(4)
C15A Zr1A C18A C17A -70.1(4)
C11A Zr1A C18A C17A -36.9(5)
C12A Zr1A C18A C17A -165.6(12)
C13A Zr1A C18A C17A -147.0(3)
C2A Zr1A C18A C19A -162.4(3)
C1A Zr1A C18A C19A 168.1(3)
C4A Zr1A C18A C19A -100.1(3)
C3A Zr1A C18A C19A -131.7(3)
C16A Zr1A C18A C19A 78.2(3)
C20A Zr1A C18A C19A 37.4(3)
C14A Zr1A C18A C19A 5.8(4)
C15A Zr1A C18A C19A 45.4(4)
C11A Zr1A C18A C19A 78.7(5)
C12A Zr1A C18A C19A -50.1(14)
C17A Zr1A C18A C19A 115.5(4)
C13A Zr1A C18A C19A -31.5(4)
C17A C18A C19A C20A -1.0(5)
Zr1A C18A C19A C20A -66.9(3)
C17A C18A C19A Zr1A 65.9(3)
C2A Zr1A C19A C20A 134.3(3)
C1A Zr1A C19A C20A 97.9(3)
C4A Zr1A C19A C20A -165.3(3)
C3A Zr1A C19A C20A 160.6(3)
C16A Zr1A C19A C20A 37.1(3)
C14A Zr1A C19A C20A -61.3(3)
C15A Zr1A C19A C20A -31.1(3)
C11A Zr1A C19A C20A -26.3(4)
C12A Zr1A C19A C20A -74.4(4)
C17A Zr1A C19A C20A 77.7(3)
C13A Zr1A C19A C20A -86.5(3)
C18A Zr1A C19A C20A 113.9(4)
C2A Zr1A C19A C18A 20.4(3)
C1A Zr1A C19A C18A -16.0(4)
C4A Zr1A C19A C18A 80.8(3)
C3A Zr1A C19A C18A 46.8(3)
C16A Zr1A C19A C18A -76.8(3)
C20A Zr1A C19A C18A -113.9(4)
C14A Zr1A C19A C18A -175.2(3)
C15A Zr1A C19A C18A -145.0(3)
C11A Zr1A C19A C18A -140.1(3)
C12A Zr1A C19A C18A 171.8(3)
C17A Zr1A C19A C18A -36.1(3)
C13A Zr1A C19A C18A 159.7(3)
C18A C19A C20A C16A 1.9(5)
Zr1A C19A C20A C16A -66.2(3)
C18A C19A C20A Zr1A 68.1(3)
C17A C16A C20A C19A -2.1(5)
Zr1A C16A C20A C19A 67.2(3)
C17A C16A C20A Zr1A -69.3(3)
C2A Zr1A C20A C19A -67.8(4)
C1A Zr1A C20A C19A -110.6(3)
C4A Zr1A C20A C19A 17.9(4)
C3A Zr1A C20A C19A -24.2(4)
C16A Zr1A C20A C19A -115.0(4)
C14A Zr1A C20A C19A 116.0(3)
C15A Zr1A C20A C19A 148.9(4)
C11A Zr1A C20A C19A 161.0(3)
C12A Zr1A C20A C19A 134.6(3)
C17A Zr1A C20A C19A -77.1(3)
C13A Zr1A C20A C19A 105.8(3)
C18A Zr1A C20A C19A -37.5(3)
C2A Zr1A C20A C16A 47.2(5)
C1A Zr1A C20A C16A 4.4(4)
C4A Zr1A C20A C16A 132.9(3)
C3A Zr1A C20A C16A 90.8(4)
C14A Zr1A C20A C16A -128.9(4)
C19A Zr1A C20A C16A 115.0(4)
C15A Zr1A C20A C16A -96.0(4)
C11A Zr1A C20A C16A -84.0(3)
C12A Zr1A C20A C16A -110.4(3)
C17A Zr1A C20A C16A 37.9(3)
C13A Zr1A C20A C16A -139.1(3)
C18A Zr1A C20A C16A 77.5(3)
C5B Si1B C1B C2B 84.1(7)
C7B Si1B C1B C2B -156.2(6)
C6B Si1B C1B C2B -38.6(7)
C5B Si1B C1B Zr1B -82.4(5)
C7B Si1B C1B Zr1B 37.3(5)
C6B Si1B C1B Zr1B 155.0(4)
C3B Zr1B C1B C2B 3.5(3)
C4B Zr1B C1B C2B -17.1(3)
C16B Zr1B C1B C2B 126.4(3)
C20B Zr1B C1B C2B 120.8(3)
C12B Zr1B C1B C2B -136.2(3)
C11B Zr1B C1B C2B -151.7(3)
C19B Zr1B C1B C2B 78.6(3)
C17B Zr1B C1B C2B 98.5(3)
C15B Zr1B C1B C2B -128.2(3)
C13B Zr1B C1B C2B -103.4(3)
C18B Zr1B C1B C2B 72.7(3)
C14B Zr1B C1B C2B -95.8(3)
C2B Zr1B C1B Si1B 171.2(6)
C3B Zr1B C1B Si1B 174.6(5)
C4B Zr1B C1B Si1B 154.1(4)
C16B Zr1B C1B Si1B -62.4(4)
C20B Zr1B C1B Si1B -68.1(5)
C12B Zr1B C1B Si1B 35.0(4)
C11B Zr1B C1B Si1B 19.4(5)
C19B Zr1B C1B Si1B -110.2(4)
C17B Zr1B C1B Si1B -90.4(4)
C15B Zr1B C1B Si1B 42.9(5)
C13B Zr1B C1B Si1B 67.8(4)
C18B Zr1B C1B Si1B -116.1(4)
C14B Zr1B C1B Si1B 75.3(4)
Si1B C1B C2B C3B 176.2(6)
Zr1B C1B C2B C3B -11.9(9)
Si1B C1B C2B Zr1B -171.9(6)
C3B Zr1B C2B C1B -174.3(4)
C4B Zr1B C2B C1B 160.7(3)
C16B Zr1B C2B C1B -62.0(3)
C20B Zr1B C2B C1B -90.5(4)
C12B Zr1B C2B C1B 44.4(3)
C11B Zr1B C2B C1B 39.1(4)
C19B Zr1B C2B C1B -122.4(3)
C17B Zr1B C2B C1B -78.1(3)
C15B Zr1B C2B C1B 86.0(4)
C13B Zr1B C2B C1B 75.7(3)
C18B Zr1B C2B C1B -109.5(3)
C14B Zr1B C2B C1B 99.1(3)
C1B Zr1B C2B C3B 174.3(4)
C4B Zr1B C2B C3B -25.0(2)
C16B Zr1B C2B C3B 112.3(3)
C20B Zr1B C2B C3B 83.8(3)
C12B Zr1B C2B C3B -141.2(2)
C11B Zr1B C2B C3B -146.5(3)
C19B Zr1B C2B C3B 51.9(3)
C17B Zr1B C2B C3B 96.2(3)
C15B Zr1B C2B C3B -99.7(3)
C13B Zr1B C2B C3B -109.9(3)
C18B Zr1B C2B C3B 64.8(3)
C14B Zr1B C2B C3B -86.6(3)
C1B C2B C3B C4B 62.3(10)
Zr1B C2B C3B C4B 50.5(3)
C1B C2B C3B Zr1B 11.8(9)
C1B Zr1B C3B C2B -3.3(2)
C4B Zr1B C3B C2B 138.1(4)
C16B Zr1B C3B C2B -86.8(3)
C20B Zr1B C3B C2B -126.1(3)
C12B Zr1B C3B C2B 50.2(3)
C11B Zr1B C3B C2B 74.6(5)
C19B Zr1B C3B C2B -136.0(3)
C17B Zr1B C3B C2B -83.1(3)
C15B Zr1B C3B C2B 122.4(3)
C13B Zr1B C3B C2B 74.4(3)
C18B Zr1B C3B C2B -110.8(3)
C14B Zr1B C3B C2B 106.6(3)
C2B Zr1B C3B C4B -138.1(4)
C1B Zr1B C3B C4B -141.4(3)
C16B Zr1B C3B C4B 135.1(3)
C20B Zr1B C3B C4B 95.8(3)
C12B Zr1B C3B C4B -87.8(3)
C11B Zr1B C3B C4B -63.5(5)
C19B Zr1B C3B C4B 85.9(2)
C17B Zr1B C3B C4B 138.9(2)
C15B Zr1B C3B C4B -15.7(3)
C13B Zr1B C3B C4B -63.6(2)
C18B Zr1B C3B C4B 111.1(2)
C14B Zr1B C3B C4B -31.5(3)
C2B C3B C4B C21B 172.8(3)
Zr1B C3B C4B C21B -138.5(3)
C2B C3B C4B Zr1B -48.8(3)
C2B Zr1B C4B C3B 24.6(2)
C1B Zr1B C4B C3B 34.6(2)
C16B Zr1B C4B C3B -72.9(3)
C20B Zr1B C4B C3B -108.2(2)
C12B Zr1B C4B C3B 114.9(3)
C11B Zr1B C4B C3B 151.2(3)
C19B Zr1B C4B C3B -96.6(2)
C17B Zr1B C4B C3B -46.9(3)
C15B Zr1B C4B C3B 169.0(2)
C13B Zr1B C4B C3B 118.9(2)
C18B Zr1B C4B C3B -64.6(2)
C14B Zr1B C4B C3B 149.6(2)
C2B Zr1B C4B C21B 143.4(5)
C1B Zr1B C4B C21B 153.4(4)
C3B Zr1B C4B C21B 118.8(5)
C16B Zr1B C4B C21B 45.9(5)
C20B Zr1B C4B C21B 10.7(5)
C12B Zr1B C4B C21B -126.3(4)
C11B Zr1B C4B C21B -90.0(5)
C19B Zr1B C4B C21B 22.2(4)
C17B Zr1B C4B C21B 71.9(4)
C15B Zr1B C4B C21B -72.1(4)
C13B Zr1B C4B C21B -122.3(4)
C18B Zr1B C4B C21B 54.2(4)
C14B Zr1B C4B C21B -91.6(4)
C3B C4B C21B C24B 39.3(5)
Zr1B C4B C21B C24B -61.5(5)
C3B C4B C21B C22B 160.4(4)
Zr1B C4B C21B C22B 59.6(5)
C3B C4B C21B C23B -81.8(5)
Zr1B C4B C21B C23B 177.3(3)
C2B Zr1B C11B C15B 124.9(3)
C1B Zr1B C11B C15B 145.3(3)
C3B Zr1B C11B C15B 76.6(5)
C4B Zr1B C11B C15B 35.0(4)
C16B Zr1B C11B C15B -119.2(3)
C20B Zr1B C11B C15B -86.4(3)
C12B Zr1B C11B C15B 115.0(4)
C19B Zr1B C11B C15B -71.8(3)
C17B Zr1B C11B C15B -127.6(3)
C13B Zr1B C11B C15B 76.7(3)
C18B Zr1B C11B C15B -96.8(3)
C14B Zr1B C11B C15B 36.9(3)
C2B Zr1B C11B C12B 9.9(4)
C1B Zr1B C11B C12B 30.2(3)
C3B Zr1B C11B C12B -38.5(6)
C4B Zr1B C11B C12B -80.1(4)
C16B Zr1B C11B C12B 125.8(3)
C20B Zr1B C11B C12B 158.6(3)
C19B Zr1B C11B C12B 173.2(3)
C17B Zr1B C11B C12B 117.4(3)
C15B Zr1B C11B C12B -115.0(4)
C13B Zr1B C11B C12B -38.3(3)
C18B Zr1B C11B C12B 148.2(3)
C14B Zr1B C11B C12B -78.1(3)
C15B C11B C12B C13B 0.1(5)
Zr1B C11B C12B C13B 67.5(3)
C15B C11B C12B Zr1B -67.4(3)
C2B Zr1B C12B C11B -172.8(3)
C1B Zr1B C12B C11B -150.9(3)
C3B Zr1B C12B C11B 161.3(3)
C4B Zr1B C12B C11B 121.3(3)
C16B Zr1B C12B C11B -53.9(3)
C20B Zr1B C12B C11B -21.7(3)
C19B Zr1B C12B C11B -9.6(4)
C17B Zr1B C12B C11B -78.2(3)
C15B Zr1B C12B C11B 36.6(3)
C13B Zr1B C12B C11B 113.8(4)
C18B Zr1B C12B C11B -59.8(5)
C14B Zr1B C12B C11B 76.7(3)
C2B Zr1B C12B C13B 73.4(3)
C1B Zr1B C12B C13B 95.3(3)
C3B Zr1B C12B C13B 47.5(4)
C4B Zr1B C12B C13B 7.5(4)
C16B Zr1B C12B C13B -167.7(3)
C20B Zr1B C12B C13B -135.6(3)
C11B Zr1B C12B C13B -113.8(4)
C19B Zr1B C12B C13B -123.4(3)
C17B Zr1B C12B C13B 167.9(3)
C15B Zr1B C12B C13B -77.3(3)
C18B Zr1B C12B C13B -173.6(3)
C14B Zr1B C12B C13B -37.1(3)
C11B C12B C13B C14B 0.3(5)
Zr1B C12B C13B C14B 67.6(3)
C11B C12B C13B Zr1B -67.4(3)
C2B Zr1B C13B C14B 136.1(3)
C1B Zr1B C13B C14B 166.8(3)
C3B Zr1B C13B C14B 103.8(3)
C4B Zr1B C13B C14B 73.5(3)
C16B Zr1B C13B C14B -96.9(3)
C20B Zr1B C13B C14B -55.2(4)
C12B Zr1B C13B C14B -113.0(4)
C11B Zr1B C13B C14B -76.1(3)
C19B Zr1B C13B C14B -15.8(4)
C17B Zr1B C13B C14B -136.6(4)
C15B Zr1B C13B C14B -36.4(3)
C18B Zr1B C13B C14B 32.4(17)
C2B Zr1B C13B C12B -110.9(3)
C1B Zr1B C13B C12B -80.2(3)
C3B Zr1B C13B C12B -143.2(3)
C4B Zr1B C13B C12B -173.5(3)
C16B Zr1B C13B C12B 16.1(4)
C20B Zr1B C13B C12B 57.8(4)
C11B Zr1B C13B C12B 36.9(3)
C19B Zr1B C13B C12B 97.2(4)
C17B Zr1B C13B C12B -23.6(5)
C15B Zr1B C13B C12B 76.6(3)
C18B Zr1B C13B C12B 145.4(14)
C14B Zr1B C13B C12B 113.0(4)
C12B C13B C14B C15B -0.5(5)
Zr1B C13B C14B C15B 65.9(3)
C12B C13B C14B Zr1B -66.4(3)
C2B Zr1B C14B C13B -49.4(3)
C1B Zr1B C14B C13B -14.5(3)
C3B Zr1B C14B C13B -85.0(3)
C4B Zr1B C14B C13B -102.4(3)
C16B Zr1B C14B C13B 109.0(3)
C20B Zr1B C14B C13B 137.1(3)
C12B Zr1B C14B C13B 38.9(3)
C11B Zr1B C14B C13B 79.1(3)
C19B Zr1B C14B C13B 170.0(3)
C17B Zr1B C14B C13B 122.8(5)
C15B Zr1B C14B C13B 115.8(4)
C18B Zr1B C14B C13B -175.1(3)
C2B Zr1B C14B C15B -165.3(3)
C1B Zr1B C14B C15B -130.4(3)
C3B Zr1B C14B C15B 159.2(3)
C4B Zr1B C14B C15B 141.8(3)
C16B Zr1B C14B C15B -6.8(4)
C20B Zr1B C14B C15B 21.3(4)
C12B Zr1B C14B C15B -77.0(3)
C11B Zr1B C14B C15B -36.7(3)
C19B Zr1B C14B C15B 54.2(3)
C17B Zr1B C14B C15B 6.9(7)
C13B Zr1B C14B C15B -115.8(4)
C18B Zr1B C14B C15B 69.1(4)
C12B C11B C15B C14B -0.4(5)
Zr1B C11B C15B C14B -67.3(3)
C12B C11B C15B Zr1B 67.0(3)
C13B C14B C15B C11B 0.5(5)
Zr1B C14B C15B C11B 66.7(3)
C13B C14B C15B Zr1B -66.2(3)
C2B Zr1B C15B C11B -91.6(4)
C1B Zr1B C15B C11B -46.8(4)
C3B Zr1B C15B C11B -144.5(3)
C4B Zr1B C15B C11B -153.5(3)
C16B Zr1B C15B C11B 59.7(3)
C20B Zr1B C15B C11B 86.1(3)
C12B Zr1B C15B C11B -36.9(3)
C19B Zr1B C15B C11B 113.2(3)
C17B Zr1B C15B C11B 68.3(4)
C13B Zr1B C15B C11B -78.7(3)
C18B Zr1B C15B C11B 107.5(3)
C14B Zr1B C15B C11B -114.9(5)
C2B Zr1B C15B C14B 23.3(5)
C1B Zr1B C15B C14B 68.1(4)
C3B Zr1B C15B C14B -29.6(4)
C4B Zr1B C15B C14B -38.6(3)
C16B Zr1B C15B C14B 174.6(3)
C20B Zr1B C15B C14B -159.0(4)
C12B Zr1B C15B C14B 78.0(3)
C11B Zr1B C15B C14B 114.9(5)
C19B Zr1B C15B C14B -132.0(3)
C17B Zr1B C15B C14B -176.9(3)
C13B Zr1B C15B C14B 36.2(3)
C18B Zr1B C15B C14B -137.6(3)
C2B Zr1B C16B C20B -144.0(3)
C1B Zr1B C16B C20B -171.9(3)
C3B Zr1B C16B C20B -106.2(3)
C4B Zr1B C16B C20B -66.2(4)
C12B Zr1B C16B C20B 106.9(3)
C11B Zr1B C16B C20B 81.4(3)
C19B Zr1B C16B C20B -36.2(3)
C17B Zr1B C16B C20B -113.1(5)
C15B Zr1B C16B C20B 54.2(3)
C13B Zr1B C16B C20B 98.2(3)
C18B Zr1B C16B C20B -76.6(3)
C14B Zr1B C16B C20B 57.8(4)
C2B Zr1B C16B C17B -30.9(4)
C1B Zr1B C16B C17B -58.8(4)
C3B Zr1B C16B C17B 6.9(4)
C4B Zr1B C16B C17B 46.9(5)
C20B Zr1B C16B C17B 113.1(5)
C12B Zr1B C16B C17B -140.0(3)
C11B Zr1B C16B C17B -165.5(4)
C19B Zr1B C16B C17B 76.9(3)
C15B Zr1B C16B C17B 167.3(3)
C13B Zr1B C16B C17B -148.7(3)
C18B Zr1B C16B C17B 36.5(3)
C14B Zr1B C16B C17B 170.9(3)
C20B C16B C17B C18B 0.8(5)
Zr1B C16B C17B C18B -67.3(3)
C20B C16B C17B Zr1B 68.2(3)
C2B Zr1B C17B C18B -93.3(3)
C1B Zr1B C17B C18B -124.7(3)
C3B Zr1B C17B C18B -60.0(3)
C4B Zr1B C17B C18B -35.7(3)
C16B Zr1B C17B C18B 114.3(5)
C20B Zr1B C17B C18B 76.5(3)
C12B Zr1B C17B C18B 163.2(3)
C11B Zr1B C17B C18B 129.6(3)
C19B Zr1B C17B C18B 36.6(3)
C15B Zr1B C17B C18B 98.3(3)
C13B Zr1B C17B C18B 178.0(3)
C14B Zr1B C17B C18B 93.8(5)
C2B Zr1B C17B C16B 152.4(4)
C1B Zr1B C17B C16B 121.0(4)
C3B Zr1B C17B C16B -174.2(3)
C4B Zr1B C17B C16B -150.0(3)
C20B Zr1B C17B C16B -37.8(3)
C12B Zr1B C17B C16B 48.9(4)
C11B Zr1B C17B C16B 15.4(4)
C19B Zr1B C17B C16B -77.7(3)
C15B Zr1B C17B C16B -15.9(4)
C13B Zr1B C17B C16B 63.8(5)
C18B Zr1B C17B C16B -114.3(5)
C14B Zr1B C17B C16B -20.5(7)
C16B C17B C18B C19B 0.3(5)
Zr1B C17B C18B C19B -65.2(3)
C16B C17B C18B Zr1B 65.5(3)
C2B Zr1B C18B C17B 85.5(3)
C1B Zr1B C18B C17B 55.4(3)
C3B Zr1B C18B C17B 116.6(3)
C4B Zr1B C18B C17B 148.3(3)
C16B Zr1B C18B C17B -38.1(3)
C20B Zr1B C18B C17B -79.0(3)
C12B Zr1B C18B C17B -30.8(5)
C11B Zr1B C18B C17B -66.2(3)
C19B Zr1B C18B C17B -116.2(4)
C15B Zr1B C18B C17B -105.6(3)
C13B Zr1B C18B C17B -170.8(15)
C14B Zr1B C18B C17B -142.4(3)
C2B Zr1B C18B C19B -158.3(3)
C1B Zr1B C18B C19B 171.6(3)
C3B Zr1B C18B C19B -127.2(3)
C4B Zr1B C18B C19B -95.5(3)
C16B Zr1B C18B C19B 78.1(3)
C20B Zr1B C18B C19B 37.3(3)
C12B Zr1B C18B C19B 85.4(5)
C11B Zr1B C18B C19B 50.0(4)
C17B Zr1B C18B C19B 116.2(4)
C15B Zr1B C18B C19B 10.7(4)
C13B Zr1B C18B C19B -54.5(16)
C14B Zr1B C18B C19B -26.2(4)
C17B C18B C19B C20B -1.3(5)
Zr1B C18B C19B C20B -66.8(3)
C17B C18B C19B Zr1B 65.5(3)
C2B Zr1B C19B C20B 138.7(3)
C1B Zr1B C19B C20B 102.8(3)
C3B Zr1B C19B C20B 164.7(3)
C4B Zr1B C19B C20B -161.2(3)
C16B Zr1B C19B C20B 36.8(3)
C12B Zr1B C19B C20B -22.6(4)
C11B Zr1B C19B C20B -27.7(3)
C17B Zr1B C19B C20B 78.0(3)
C15B Zr1B C19B C20B -57.5(3)
C13B Zr1B C19B C20B -73.7(4)
C18B Zr1B C19B C20B 113.8(4)
C14B Zr1B C19B C20B -82.7(3)
C2B Zr1B C19B C18B 24.9(3)
C1B Zr1B C19B C18B -11.0(4)
C3B Zr1B C19B C18B 50.9(3)
C4B Zr1B C19B C18B 85.0(3)
C16B Zr1B C19B C18B -77.0(3)
C20B Zr1B C19B C18B -113.8(4)
C12B Zr1B C19B C18B -136.4(3)
C11B Zr1B C19B C18B -141.6(3)
C17B Zr1B C19B C18B -35.8(3)
C15B Zr1B C19B C18B -171.3(3)
C13B Zr1B C19B C18B 172.4(3)
C14B Zr1B C19B C18B 163.5(3)
C18B C19B C20B C16B 1.8(5)
Zr1B C19B C20B C16B -65.8(3)
C18B C19B C20B Zr1B 67.6(3)
C17B C16B C20B C19B -1.7(5)
Zr1B C16B C20B C19B 66.8(3)
C17B C16B C20B Zr1B -68.5(3)
C2B Zr1B C20B C19B -61.9(4)
C1B Zr1B C20B C19B -105.3(3)
C3B Zr1B C20B C19B -19.0(4)
C4B Zr1B C20B C19B 22.4(4)
C16B Zr1B C20B C19B -115.8(4)
C12B Zr1B C20B C19B 164.0(3)
C11B Zr1B C20B C19B 152.5(3)
C17B Zr1B C20B C19B -77.4(3)
C15B Zr1B C20B C19B 120.2(3)
C13B Zr1B C20B C19B 135.5(3)
C18B Zr1B C20B C19B -37.8(3)
C14B Zr1B C20B C19B 109.0(3)
C2B Zr1B C20B C16B 53.9(4)
C1B Zr1B C20B C16B 10.5(4)
C3B Zr1B C20B C16B 96.8(3)
C4B Zr1B C20B C16B 138.2(3)
C12B Zr1B C20B C16B -80.2(3)
C11B Zr1B C20B C16B -91.7(3)
C19B Zr1B C20B C16B 115.8(4)
C17B Zr1B C20B C16B 38.4(3)
C15B Zr1B C20B C16B -124.0(3)
C13B Zr1B C20B C16B -108.7(3)
C18B Zr1B C20B C16B 78.0(3)
C14B Zr1B C20B C16B -135.2(3)
